data_7057238
loop_
_publ_author_name
'Zhang, Fan'
'Baudron, St\'ephane A.'
'Hosseini, Mir Wais'

_publ_section_title
;
 Symmetrical and dissymmetrical 2,2&#x2032;-bis-dipyrrin ligands and
 Zn(ii) binuclear helicates
;
_journal_issue 9
_journal_name_full 'New Journal of Chemistry'
_journal_page_first 6997
_journal_paper_doi 10.1039/C8NJ00335A
_journal_volume 42
_journal_year 2018
_chemical_formula_sum 'C33 H26 N4 O2'
_chemical_formula_weight 510.58
_space_group_crystal_system triclinic
_space_group_IT_number 2
_space_group_name_Hall '-P 1'
_space_group_name_H-M_alt 'P -1'
_symmetry_space_group_name_Hall '-P 1'
_symmetry_space_group_name_H-M 'P -1'
_atom_sites_solution_hydrogens geom
_audit_creation_method SHELXL-2016/6
_audit_update_record
;
2018-01-18 deposited with the CCDC.
2018-04-02 downloaded from the CCDC.
;
_cell_angle_alpha 94.177(3)
_cell_angle_beta 90.378(3)
_cell_angle_gamma 98.712(3)
_cell_formula_units_Z 2
_cell_length_a 7.4764(5)
_cell_length_b 9.8577(7)
_cell_length_c 18.0856(12)
_cell_measurement_reflns_used 9456
_cell_measurement_temperature 173(2)
_cell_measurement_theta_max 28.57
_cell_measurement_theta_min 2.31
_cell_volume 1313.82(16)
_computing_cell_refinement 'Bruker SAINT'
_computing_data_collection 'Bruker APEX2'
_computing_data_reduction 'Bruker SAINT'
_computing_molecular_graphics 'Bruker SHELXTL'
_computing_publication_material 'Bruker SHELXTL'
_computing_structure_refinement 'SHELXL-2014 (Sheldrick 2014)'
_computing_structure_solution 'SHELXS-97 (Sheldrick 2008)'
_diffrn_ambient_temperature 173(2)
_diffrn_measured_fraction_theta_full 0.956
_diffrn_measured_fraction_theta_max 0.906
_diffrn_measurement_device_type 'Bruker APEX-II CCD'
_diffrn_measurement_method '\f and \w scans'
_diffrn_radiation_type MoK\a
_diffrn_radiation_wavelength 0.71073
_diffrn_reflns_av_R_equivalents 0.0506
_diffrn_reflns_av_unetI/netI 0.0447
_diffrn_reflns_Laue_measured_fraction_full 0.956
_diffrn_reflns_Laue_measured_fraction_max 0.906
_diffrn_reflns_limit_h_max 10
_diffrn_reflns_limit_h_min -10
_diffrn_reflns_limit_k_max 13
_diffrn_reflns_limit_k_min -13
_diffrn_reflns_limit_l_max 25
_diffrn_reflns_limit_l_min -25
_diffrn_reflns_number 34392
_diffrn_reflns_point_group_measured_fraction_full 0.956
_diffrn_reflns_point_group_measured_fraction_max 0.906
_diffrn_reflns_theta_full 25.242
_diffrn_reflns_theta_max 30.111
_diffrn_reflns_theta_min 2.096
_exptl_absorpt_coefficient_mu 0.082
_exptl_absorpt_correction_T_max 0.996
_exptl_absorpt_correction_T_min 0.991
_exptl_absorpt_correction_type multi-scan
_exptl_absorpt_process_details sadabs
_exptl_crystal_colour dark-purple
_exptl_crystal_density_diffrn 1.291
_exptl_crystal_density_meas ?
_exptl_crystal_description rod
_exptl_crystal_F_000 536
_exptl_crystal_size_max 0.100
_exptl_crystal_size_mid 0.070
_exptl_crystal_size_min 0.040
_refine_diff_density_max 0.786
_refine_diff_density_min -0.334
_refine_diff_density_rms 0.112
_refine_ls_extinction_method none
_refine_ls_goodness_of_fit_ref 1.066
_refine_ls_hydrogen_treatment constr
_refine_ls_matrix_type full
_refine_ls_number_parameters 354
_refine_ls_number_reflns 7024
_refine_ls_number_restraints 0
_refine_ls_restrained_S_all 1.066
_refine_ls_R_factor_all 0.1335
_refine_ls_R_factor_gt 0.1045
_refine_ls_shift/su_max 0.000
_refine_ls_shift/su_mean 0.000
_refine_ls_structure_factor_coef Fsqd
_refine_ls_weighting_details 'w=1/[\s^2^(Fo^2^)+(0.1771P)^2^+1.7932P] where P=(Fo^2^+2Fc^2^)/3'
_refine_ls_weighting_scheme calc
_refine_ls_wR_factor_gt 0.3061
_refine_ls_wR_factor_ref 0.3286
_reflns_Friedel_coverage 0.000
_reflns_number_gt 4830
_reflns_number_total 7024
_reflns_threshold_expression 'I > 2\s(I)'
_cod_data_source_file c8nj00335a2.cif
_cod_data_source_block compound10
_cod_depositor_comments
;
The following automatic conversions were performed:

'_exptl_crystal_density_meas' value 'not measured' was changed to '?'
- the value is perceived as not measured.

Automatic conversion script
Id: cif_fix_values 4973 2017-02-22 13:04:09Z antanas 

 Adding full bibliography for 7057234--7057238.cif.
;
_cod_database_code 7057238
_shelx_shelxl_version_number 2016/6
_shelx_space_group_comment
;
The symmetry employed for this shelxl refinement is uniquely defined
by the following loop, which should always be used as a source of
symmetry information in preference to the above space-group names.
They are only intended as comments.
;
_shelx_estimated_absorpt_t_min 0.992
_shelx_estimated_absorpt_t_max 0.997

loop_
_space_group_symop_operation_xyz
'x, y, z'
'-x, -y, -z'

loop_
_atom_site_label
_atom_site_type_symbol
_atom_site_fract_x
_atom_site_fract_y
_atom_site_fract_z
_atom_site_U_iso_or_equiv
_atom_site_adp_type
_atom_site_occupancy
_atom_site_site_symmetry_order
_atom_site_calc_flag
_atom_site_refinement_flags_posn
_atom_site_refinement_flags_adp
C1 C 0.6769(6) 0.5645(4) 0.5888(2) 0.0481(9) Uani 1 1 d . .
H1 H 0.572497 0.496274 0.588821 0.058 Uiso 1 1 calc R U
C2 C 0.8111(6) 0.5689(4) 0.5378(2) 0.0464(9) Uani 1 1 d . .
H2 H 0.817089 0.504512 0.496499 0.056 Uiso 1 1 calc R U
C3 C 0.9380(5) 0.6855(4) 0.55739(19) 0.0398(8) Uani 1 1 d . .
H3 H 1.045610 0.714930 0.531653 0.048 Uiso 1 1 calc R U
C4 C 0.8784(5) 0.7506(3) 0.62140(19) 0.0345(7) Uani 1 1 d . .
C5 C 0.9554(4) 0.8744(3) 0.66350(17) 0.0317(7) Uani 1 1 d . .
C6 C 0.8756(4) 0.9274(3) 0.72558(18) 0.0317(7) Uani 1 1 d . .
C7 C 0.9390(5) 1.0507(4) 0.7721(2) 0.0385(8) Uani 1 1 d . .
H7 H 1.049714 1.110836 0.767625 0.046 Uiso 1 1 calc R U
C8 C 0.8107(5) 1.0645(4) 0.8234(2) 0.0387(8) Uani 1 1 d . .
H8 H 0.812674 1.136387 0.861466 0.046 Uiso 1 1 calc R U
C9 C 0.6705(4) 0.9480(3) 0.80846(17) 0.0316(7) Uani 1 1 d . .
C10 C 1.1269(4) 0.9506(3) 0.63670(17) 0.0308(7) Uani 1 1 d . .
C11 C 1.1299(5) 1.0702(4) 0.6011(3) 0.0565(12) Uani 1 1 d . .
H11 H 1.019821 1.104749 0.593571 0.068 Uiso 1 1 calc R U
C12 C 1.2891(6) 1.1407(4) 0.5763(3) 0.0530(11) Uani 1 1 d . .
H12 H 1.285665 1.221905 0.551408 0.064 Uiso 1 1 calc R U
C13 C 1.4514(5) 1.0969(4) 0.58664(18) 0.0359(7) Uani 1 1 d . .
C14 C 1.4506(5) 0.9764(5) 0.6217(2) 0.0492(10) Uani 1 1 d . .
H14 H 1.561369 0.942801 0.629278 0.059 Uiso 1 1 calc R U
C15 C 1.2916(5) 0.9045(4) 0.6458(2) 0.0473(9) Uani 1 1 d . .
H15 H 1.294837 0.821670 0.669234 0.057 Uiso 1 1 calc R U
C16 C 1.6251(5) 1.1772(4) 0.5610(2) 0.0506(10) Uani 1 1 d . .
H16A H 1.599259 1.228025 0.518578 0.076 Uiso 1 1 calc R U
H16B H 1.709483 1.113516 0.546186 0.076 Uiso 1 1 calc R U
H16C H 1.679451 1.242034 0.601510 0.076 Uiso 1 1 calc R U
C17 C 0.5045(4) 0.9168(3) 0.84753(17) 0.0308(7) Uani 1 1 d . .
C18 C 0.4368(5) 0.9864(3) 0.90852(18) 0.0344(7) Uani 1 1 d . .
H18 H 0.493834 1.069661 0.933899 0.041 Uiso 1 1 calc R U
C19 C 0.2707(5) 0.9122(3) 0.92546(18) 0.0337(7) Uani 1 1 d . .
H19 H 0.194182 0.934905 0.964696 0.040 Uiso 1 1 calc R U
C20 C 0.2370(4) 0.7969(3) 0.87369(17) 0.0286(6) Uani 1 1 d . .
C21 C 0.0859(4) 0.6895(3) 0.86527(16) 0.0265(6) Uani 1 1 d . .
C22 C 0.0614(4) 0.5935(3) 0.80521(16) 0.0287(6) Uani 1 1 d . .
C23 C -0.0790(5) 0.4768(3) 0.79304(18) 0.0331(7) Uani 1 1 d . .
H23 H -0.176207 0.450107 0.825050 0.040 Uiso 1 1 calc R U
C24 C -0.0454(5) 0.4122(4) 0.7269(2) 0.0420(8) Uani 1 1 d . .
H24 H -0.113544 0.331133 0.703533 0.050 Uiso 1 1 calc R U
C25 C 0.1146(5) 0.4916(4) 0.69953(19) 0.0410(8) Uani 1 1 d . .
H25 H 0.167043 0.469584 0.653341 0.049 Uiso 1 1 calc R U
C26 C -0.0472(4) 0.6822(3) 0.92587(16) 0.0258(6) Uani 1 1 d . .
C27 C -0.2313(4) 0.6825(3) 0.91222(16) 0.0289(6) Uani 1 1 d . .
H27 H -0.273757 0.685538 0.862825 0.035 Uiso 1 1 calc R U
C28 C -0.3524(4) 0.6783(3) 0.96963(17) 0.0310(6) Uani 1 1 d . .
H28 H -0.477204 0.678423 0.959534 0.037 Uiso 1 1 calc R U
C29 C -0.2918(4) 0.6739(3) 1.04250(16) 0.0272(6) Uani 1 1 d . .
C30 C -0.1087(4) 0.6722(3) 1.05618(17) 0.0280(6) Uani 1 1 d . .
H30 H -0.066603 0.668270 1.105528 0.034 Uiso 1 1 calc R U
C31 C 0.0119(4) 0.6762(3) 0.99885(17) 0.0289(6) Uani 1 1 d . .
H31 H 0.136431 0.674932 1.009034 0.035 Uiso 1 1 calc R U
C32 C -0.4227(4) 0.6743(3) 1.10303(17) 0.0292(6) Uani 1 1 d . .
C33 C -0.4559(6) 0.6947(6) 1.2334(2) 0.0623(13) Uani 1 1 d . .
H33A H -0.541620 0.758379 1.225243 0.093 Uiso 1 1 calc R U
H33B H -0.381516 0.727739 1.277719 0.093 Uiso 1 1 calc R U
H33C H -0.522742 0.603105 1.240190 0.093 Uiso 1 1 calc R U
N1 N 0.7169(4) 0.6728(3) 0.63930(18) 0.0421(7) Uani 1 1 d . .
H1A H 0.650417 0.691114 0.677665 0.050 Uiso 1 1 calc R U
N2 N 0.7088(4) 0.8660(3) 0.75128(14) 0.0297(6) Uani 1 1 d . .
N3 N 0.3826(4) 0.8038(3) 0.82771(14) 0.0293(6) Uani 1 1 d . .
H3A H 0.395045 0.743248 0.790595 0.035 Uiso 1 1 calc R U
N4 N 0.1803(4) 0.5973(3) 0.74488(15) 0.0345(6) Uani 1 1 d . .
O1 O -0.5850(3) 0.6668(3) 1.09497(13) 0.0371(6) Uani 1 1 d . .
O2 O -0.3409(3) 0.6871(3) 1.16995(13) 0.0465(7) Uani 1 1 d . .

loop_
_atom_site_aniso_label
_atom_site_aniso_U_11
_atom_site_aniso_U_22
_atom_site_aniso_U_33
_atom_site_aniso_U_23
_atom_site_aniso_U_13
_atom_site_aniso_U_12
C1 0.052(2) 0.0329(17) 0.056(2) -0.0065(16) 0.0067(19) -0.0006(16)
C2 0.057(2) 0.0378(18) 0.0439(19) -0.0048(15) 0.0056(18) 0.0100(17)
C3 0.0436(19) 0.0391(17) 0.0382(17) 0.0030(14) 0.0059(15) 0.0111(15)
C4 0.0367(17) 0.0298(15) 0.0376(16) 0.0054(13) 0.0053(14) 0.0055(13)
C5 0.0324(16) 0.0306(15) 0.0325(15) 0.0062(12) 0.0027(13) 0.0040(13)
C6 0.0293(15) 0.0286(14) 0.0368(16) 0.0075(12) 0.0040(13) 0.0012(12)
C7 0.0328(17) 0.0343(16) 0.0444(18) -0.0001(14) 0.0041(15) -0.0064(14)
C8 0.0370(18) 0.0337(16) 0.0405(18) -0.0049(14) 0.0044(15) -0.0069(14)
C9 0.0328(16) 0.0290(14) 0.0313(15) 0.0030(12) 0.0036(13) -0.0015(13)
C10 0.0305(15) 0.0319(15) 0.0300(14) 0.0035(12) 0.0040(12) 0.0043(13)
C11 0.0332(19) 0.054(2) 0.089(3) 0.035(2) 0.009(2) 0.0146(17)
C12 0.043(2) 0.046(2) 0.074(3) 0.026(2) 0.006(2) 0.0057(17)
C13 0.0343(17) 0.0388(17) 0.0311(15) -0.0052(13) 0.0020(13) -0.0022(14)
C14 0.0329(18) 0.064(2) 0.054(2) 0.0174(19) 0.0006(17) 0.0111(18)
C15 0.0379(19) 0.060(2) 0.049(2) 0.0248(18) 0.0039(16) 0.0117(18)
C16 0.040(2) 0.051(2) 0.054(2) -0.0064(18) 0.0104(18) -0.0088(18)
C17 0.0324(16) 0.0260(14) 0.0320(15) 0.0012(12) 0.0023(13) -0.0014(12)
C18 0.0403(18) 0.0246(14) 0.0350(16) -0.0040(12) 0.0043(14) -0.0033(13)
C19 0.0373(17) 0.0276(14) 0.0349(16) -0.0016(12) 0.0088(14) 0.0027(13)
C20 0.0303(15) 0.0269(13) 0.0284(14) 0.0028(11) 0.0041(12) 0.0031(12)
C21 0.0274(14) 0.0254(13) 0.0270(13) 0.0039(11) 0.0006(11) 0.0037(12)
C22 0.0322(16) 0.0283(14) 0.0252(13) 0.0053(11) 0.0005(12) 0.0017(12)
C23 0.0324(16) 0.0340(15) 0.0309(15) 0.0036(12) -0.0035(13) -0.0018(13)
C24 0.046(2) 0.0372(17) 0.0385(18) -0.0045(14) -0.0044(16) -0.0032(16)
C25 0.050(2) 0.0425(18) 0.0293(15) 0.0001(14) 0.0022(15) 0.0022(16)
C26 0.0255(14) 0.0235(12) 0.0283(13) 0.0032(11) 0.0011(11) 0.0024(11)
C27 0.0275(15) 0.0338(15) 0.0259(13) 0.0025(11) -0.0024(12) 0.0062(12)
C28 0.0247(14) 0.0345(15) 0.0338(15) 0.0008(12) -0.0027(12) 0.0053(12)
C29 0.0260(14) 0.0258(13) 0.0290(14) 0.0000(11) 0.0028(12) 0.0018(11)
C30 0.0257(14) 0.0299(14) 0.0280(14) 0.0032(11) -0.0007(12) 0.0023(12)
C31 0.0220(14) 0.0336(15) 0.0312(14) 0.0054(12) -0.0009(12) 0.0031(12)
C32 0.0278(15) 0.0299(14) 0.0278(14) -0.0009(11) 0.0008(12) -0.0007(12)
C33 0.044(2) 0.112(4) 0.0301(18) -0.004(2) 0.0071(17) 0.011(2)
N1 0.0446(17) 0.0317(14) 0.0468(17) -0.0045(12) 0.0114(14) -0.0009(13)
N2 0.0289(13) 0.0281(12) 0.0306(13) 0.0036(10) 0.0026(11) -0.0017(10)
N3 0.0300(13) 0.0267(12) 0.0294(12) -0.0011(10) 0.0058(11) -0.0003(10)
N4 0.0426(16) 0.0329(13) 0.0268(12) 0.0022(10) 0.0038(12) 0.0021(12)
O1 0.0277(12) 0.0456(13) 0.0368(12) 0.0012(10) 0.0042(10) 0.0019(10)
O2 0.0308(12) 0.0785(19) 0.0293(12) 0.0011(12) 0.0031(10) 0.0063(13)

loop_
_atom_type_symbol
_atom_type_description
_atom_type_scat_dispersion_real
_atom_type_scat_dispersion_imag
_atom_type_scat_source
C C 0.0033 0.0016 'International Tables Vol C Tables 4.2.6.8 and 6.1.1.4'
H H 0.0000 0.0000 'International Tables Vol C Tables 4.2.6.8 and 6.1.1.4'
N N 0.0061 0.0033 'International Tables Vol C Tables 4.2.6.8 and 6.1.1.4'
O O 0.0106 0.0060 'International Tables Vol C Tables 4.2.6.8 and 6.1.1.4'

loop_
_geom_angle_atom_site_label_1
_geom_angle_atom_site_label_2
_geom_angle_atom_site_label_3
_geom_angle
N1 C1 C2 108.9(4)
N1 C1 H1 125.6
C2 C1 H1 125.6
C1 C2 C3 107.5(3)
C1 C2 H2 126.3
C3 C2 H2 126.3
C4 C3 C2 107.7(3)
C4 C3 H3 126.1
C2 C3 H3 126.1
N1 C4 C3 106.5(3)
N1 C4 C5 123.0(3)
C3 C4 C5 130.6(3)
C6 C5 C4 123.3(3)
C6 C5 C10 119.3(3)
C4 C5 C10 117.4(3)
C5 C6 N2 122.4(3)
C5 C6 C7 128.4(3)
N2 C6 C7 109.1(3)
C8 C7 C6 107.0(3)
C8 C7 H7 126.5
C6 C7 H7 126.5
C7 C8 C9 106.0(3)
C7 C8 H8 127.0
C9 C8 H8 127.0
N2 C9 C17 120.5(3)
N2 C9 C8 112.1(3)
C17 C9 C8 127.3(3)
C11 C10 C15 116.7(3)
C11 C10 C5 121.6(3)
C15 C10 C5 121.7(3)
C12 C11 C10 121.6(3)
C12 C11 H11 119.2
C10 C11 H11 119.2
C13 C12 C11 121.7(3)
C13 C12 H12 119.2
C11 C12 H12 119.2
C12 C13 C14 117.5(3)
C12 C13 C16 121.1(4)
C14 C13 C16 121.4(4)
C15 C14 C13 121.1(4)
C15 C14 H14 119.5
C13 C14 H14 119.5
C14 C15 C10 121.4(3)
C14 C15 H15 119.3
C10 C15 H15 119.3
C13 C16 H16A 109.5
C13 C16 H16B 109.5
H16A C16 H16B 109.5
C13 C16 H16C 109.5
H16A C16 H16C 109.5
H16B C16 H16C 109.5
N3 C17 C18 107.8(3)
N3 C17 C9 121.7(3)
C18 C17 C9 130.6(3)
C19 C18 C17 107.7(3)
C19 C18 H18 126.1
C17 C18 H18 126.1
C18 C19 C20 107.4(3)
C18 C19 H19 126.3
C20 C19 H19 126.3
N3 C20 C19 106.8(3)
N3 C20 C21 122.7(3)
C19 C20 C21 130.5(3)
C22 C21 C20 123.3(3)
C22 C21 C26 119.9(3)
C20 C21 C26 116.8(3)
C21 C22 N4 122.6(3)
C21 C22 C23 128.1(3)
N4 C22 C23 109.3(3)
C24 C23 C22 106.6(3)
C24 C23 H23 126.7
C22 C23 H23 126.7
C23 C24 C25 106.0(3)
C23 C24 H24 127.0
C25 C24 H24 127.0
N4 C25 C24 113.0(3)
N4 C25 H25 123.5
C24 C25 H25 123.5
C31 C26 C27 118.6(3)
C31 C26 C21 119.6(3)
C27 C26 C21 121.8(3)
C28 C27 C26 120.8(3)
C28 C27 H27 119.6
C26 C27 H27 119.6
C27 C28 C29 120.2(3)
C27 C28 H28 119.9
C29 C28 H28 119.9
C30 C29 C28 119.1(3)
C30 C29 C32 121.7(3)
C28 C29 C32 119.1(3)
C31 C30 C29 120.6(3)
C31 C30 H30 119.7
C29 C30 H30 119.7
C30 C31 C26 120.6(3)
C30 C31 H31 119.7
C26 C31 H31 119.7
O1 C32 O2 122.8(3)
O1 C32 C29 125.3(3)
O2 C32 C29 111.9(3)
O2 C33 H33A 109.5
O2 C33 H33B 109.5
H33A C33 H33B 109.5
O2 C33 H33C 109.5
H33A C33 H33C 109.5
H33B C33 H33C 109.5
C1 N1 C4 109.5(3)
C1 N1 H1A 125.3
C4 N1 H1A 125.3
C9 N2 C6 105.7(3)
C17 N3 C20 110.3(3)
C17 N3 H3A 124.8
C20 N3 H3A 124.8
C25 N4 C22 105.1(3)
C32 O2 C33 116.6(3)

loop_
_geom_bond_atom_site_label_1
_geom_bond_atom_site_label_2
_geom_bond_distance
C1 N1 1.349(5)
C1 C2 1.366(5)
C1 H1 0.9500
C2 C3 1.397(6)
C2 H2 0.9500
C3 C4 1.392(5)
C3 H3 0.9500
C4 N1 1.383(4)
C4 C5 1.431(5)
C5 C6 1.381(4)
C5 C10 1.487(4)
C6 N2 1.399(4)
C6 C7 1.443(5)
C7 C8 1.353(5)
C7 H7 0.9500
C8 C9 1.442(5)
C8 H8 0.9500
C9 N2 1.325(4)
C9 C17 1.436(4)
C10 C11 1.381(5)
C10 C15 1.388(5)
C11 C12 1.379(5)
C11 H11 0.9500
C12 C13 1.364(5)
C12 H12 0.9500
C13 C14 1.386(5)
C13 C16 1.510(5)
C14 C15 1.380(5)
C14 H14 0.9500
C15 H15 0.9500
C16 H16A 0.9800
C16 H16B 0.9800
C16 H16C 0.9800
C17 N3 1.353(4)
C17 C18 1.395(4)
C18 C19 1.390(5)
C18 H18 0.9500
C19 C20 1.409(4)
C19 H19 0.9500
C20 N3 1.371(4)
C20 C21 1.426(4)
C21 C22 1.380(4)
C21 C26 1.483(4)
C22 N4 1.411(4)
C22 C23 1.438(5)
C23 C24 1.356(5)
C23 H23 0.9500
C24 C25 1.438(5)
C24 H24 0.9500
C25 N4 1.310(5)
C25 H25 0.9500
C26 C31 1.397(4)
C26 C27 1.398(4)
C27 C28 1.381(4)
C27 H27 0.9500
C28 C29 1.397(4)
C28 H28 0.9500
C29 C30 1.392(4)
C29 C32 1.474(4)
C30 C31 1.377(4)
C30 H30 0.9500
C31 H31 0.9500
C32 O1 1.211(4)
C32 O2 1.341(4)
C33 O2 1.442(4)
C33 H33A 0.9800
C33 H33B 0.9800
C33 H33C 0.9800
N1 H1A 0.8800
N3 H3A 0.8800
